data_7008500
loop_
_publ_author_name
'Westra, Arjan N.'
'Bourne, Susan A.'
'Esterhuysen, Catharine'
'Koch, Klaus R.'

_publ_section_title
;
 Reactions of halogens with Pt(II) complexes of N-alkyl- and
 N,N-dialkyl-N'-benzoylthioureas: oxidative addition and formation of
 an I2 inclusion compound.
;
_journal_issue 12
_journal_name_full 'Dalton transactions (Cambridge, England : 2003)'
_journal_page_first 2162
_journal_page_last 2172
_journal_paper_doi 10.1039/b503653d
_journal_year 2005
_chemical_formula_moiety 'C22 H28 I2 N4 O2 Pt S2, I2'
_chemical_formula_sum 'C22 H28 I4 N4 O2 Pt S2'
_chemical_formula_weight 1147.29
_chemical_melting_point 154.0(10)
_chemical_name_common
;trans-Bis(N-benzoyl-N'-propylthiourea-kS)diiodoplatinum(ii)
di-iodine
;
_chemical_name_systematic
;
trans-Bis(N-benzoyl-N'-propylthiourea-kS)diiodoplatinum(II) di-iodine
;
_space_group_IT_number 2
_symmetry_cell_setting triclinic
_symmetry_space_group_name_Hall '-P 1'
_symmetry_space_group_name_H-M 'P -1'
_atom_sites_solution_hydrogens geom
_atom_sites_solution_primary heavy
_atom_sites_solution_secondary difmap
_audit_creation_method 'SHELXL-97 and enCIFer'
_cell_angle_alpha 77.00(3)
_cell_angle_beta 80.70(3)
_cell_angle_gamma 86.19(3)
_cell_formula_units_Z 1
_cell_length_a 8.5127(17)
_cell_length_b 9.4001(19)
_cell_length_c 10.064(2)
_cell_measurement_temperature 193(2)
_cell_measurement_theta_max 26.0
_cell_measurement_theta_min 4.49
_cell_volume 774.0(3)
_computing_cell_refinement 'DENZO_SMN (Otwinowski & Minor, 1997)'
_computing_data_collection 'COLLECT (Nonius, 1998)'
_computing_data_reduction 'DENZO_SMN (Otwinowski & Minor, 1997)'
_computing_molecular_graphics 'X-SEED (Barbour, 1999)'
_computing_publication_material 'X-SEED (Barbour, 1999)'
_computing_structure_refinement 'SHELXL-97 (Sheldrick, 1997)'
_computing_structure_solution 'SHELXS-97 (Sheldrick, 1990)'
_diffrn_ambient_temperature 193(2)
_diffrn_measured_fraction_theta_full 0.991
_diffrn_measured_fraction_theta_max 0.991
_diffrn_measurement_device_type 'Nonius Kappa CCD'
_diffrn_measurement_method '\f and \w scans to fill Ewald sphere'
_diffrn_radiation_monochromator graphite
_diffrn_radiation_source 'fine-focus sealed tube'
_diffrn_radiation_type MoK\a
_diffrn_radiation_wavelength 0.71073
_diffrn_reflns_av_R_equivalents 0.0254
_diffrn_reflns_av_sigmaI/netI 0.0147
_diffrn_reflns_limit_h_max 10
_diffrn_reflns_limit_h_min -10
_diffrn_reflns_limit_k_max 11
_diffrn_reflns_limit_k_min -11
_diffrn_reflns_limit_l_max 12
_diffrn_reflns_limit_l_min -12
_diffrn_reflns_number 21068
_diffrn_reflns_theta_full 26.00
_diffrn_reflns_theta_max 26.00
_diffrn_reflns_theta_min 4.49
_exptl_absorpt_coefficient_mu 8.683
_exptl_absorpt_correction_T_max 0.70
_exptl_absorpt_correction_T_min 0.44
_exptl_absorpt_correction_type empirical
_exptl_absorpt_process_details 'Scalepack (Otwinowski &Minor,1997)'
_exptl_crystal_colour Black
_exptl_crystal_density_diffrn 2.462
_exptl_crystal_density_method 'not measured'
_exptl_crystal_description Prism
_exptl_crystal_F_000 526
_exptl_crystal_size_max 0.11
_exptl_crystal_size_mid 0.08
_exptl_crystal_size_min 0.04
_refine_diff_density_max 0.930
_refine_diff_density_min -0.934
_refine_diff_density_rms 0.080
_refine_ls_extinction_coef 0.00535(18)
_refine_ls_extinction_expression Fc^*^=kFc[1+0.001xFc^2^\l^3^/sin(2\q)]^-1/4^
_refine_ls_extinction_method SHELXL
_refine_ls_goodness_of_fit_ref 1.048
_refine_ls_hydrogen_treatment constr
_refine_ls_matrix_type full
_refine_ls_number_parameters 162
_refine_ls_number_reflns 3020
_refine_ls_number_restraints 0
_refine_ls_restrained_S_all 1.048
_refine_ls_R_factor_all 0.0158
_refine_ls_R_factor_gt 0.0148
_refine_ls_shift/su_max 0.001
_refine_ls_shift/su_mean 0.000
_refine_ls_structure_factor_coef Fsqd
_refine_ls_weighting_details 'calc w=1/[\s^2^(Fo^2^)+(0.0084P)^2^+1.2740P] where P=(Fo^2^+2Fc^2^)/3'
_refine_ls_weighting_scheme calc
_refine_ls_wR_factor_gt 0.0312
_refine_ls_wR_factor_ref 0.0314
_reflns_number_gt 2923
_reflns_number_total 3020
_reflns_threshold_expression >2sigma(I)
_cod_data_source_file b503653d.txt
_cod_data_source_block PtPBTUI2I2
_cod_depositor_comments
;
The following automatic conversions were performed:
'_exptl_absorpt_correction_type' value 'Empirical' changed to 'empirical'
according to '/home/adriana/struct/CIF-dictionaries/cif_core.dic'
dictionary named 'cif_core.dic' version 2.4.1 from 2010-06-29.

Automatic conversion script
Id: cif_fix_enum 1555 2011-01-17 13:19:09Z saulius 

The following automatic conversions were performed:

'_chemical_melting_point' value '153-155' was changed to '154.0(10)'
- the average value was taken and precision was estimated.

Automatic conversion script
Id: cif_fix_values 1569 2011-02-09 13:29:24Z adriana 
;
_cod_original_cell_volume 773.9(3)
_cod_original_sg_symbol_H-M P-1
_cod_database_code 7008500

loop_
_symmetry_equiv_pos_as_xyz
'x, y, z'
'-x, -y, -z'

loop_
_atom_site_label
_atom_site_type_symbol
_atom_site_fract_x
_atom_site_fract_y
_atom_site_fract_z
_atom_site_U_iso_or_equiv
_atom_site_adp_type
_atom_site_occupancy
_atom_site_symmetry_multiplicity
_atom_site_calc_flag
_atom_site_refinement_flags
_atom_site_disorder_assembly
_atom_site_disorder_group
Pt1 Pt 0.5000 0.5000 0.0000 0.01668(5) Uani 1 2 d S . .
I1 I 0.19822(2) 0.44742(2) 0.060903(19) 0.02681(6) Uani 1 1 d . . .
I2 I 0.93552(3) 0.87200(2) -0.00950(2) 0.04262(7) Uani 1 1 d . . .
S1 S 0.56046(8) 0.28396(7) -0.07249(7) 0.02297(15) Uani 1 1 d . . .
O1 O 0.3540(3) 0.3226(3) -0.4672(2) 0.0428(6) Uani 1 1 d . . .
N1 N 0.3936(3) 0.4032(2) -0.2788(2) 0.0229(5) Uani 1 1 d . . .
H6 H 0.3776 0.4775 -0.2379 0.027 Uiso 1 1 calc R . .
N2 N 0.5083(3) 0.1717(2) -0.2754(2) 0.0244(5) Uani 1 1 d . . .
H7 H 0.4693 0.1750 -0.3520 0.029 Uiso 1 1 calc R . .
C1 C 0.2258(3) 0.5477(3) -0.4402(3) 0.0232(6) Uani 1 1 d . . .
C2 C 0.1895(4) 0.5750(3) -0.5741(3) 0.0285(6) Uani 1 1 d . . .
H1 H 0.2314 0.5117 -0.6336 0.034 Uiso 1 1 calc R . .
C3 C 0.0930(4) 0.6936(4) -0.6204(3) 0.0359(7) Uani 1 1 d . . .
H2 H 0.0697 0.7127 -0.7121 0.043 Uiso 1 1 calc R . .
C4 C 0.0303(4) 0.7843(4) -0.5334(3) 0.0381(8) Uani 1 1 d . . .
H3 H -0.0365 0.8657 -0.5653 0.046 Uiso 1 1 calc R . .
C5 C 0.0642(4) 0.7574(4) -0.4003(3) 0.0375(7) Uani 1 1 d . . .
H4 H 0.0206 0.8202 -0.3408 0.045 Uiso 1 1 calc R . .
C6 C 0.1616(4) 0.6390(3) -0.3532(3) 0.0294(6) Uani 1 1 d . . .
H5 H 0.1844 0.6204 -0.2614 0.035 Uiso 1 1 calc R . .
C7 C 0.3276(3) 0.4158(3) -0.3984(3) 0.0259(6) Uani 1 1 d . . .
C8 C 0.4822(3) 0.2852(3) -0.2179(3) 0.0205(5) Uani 1 1 d . . .
C9 C 0.5984(4) 0.0402(3) -0.2192(3) 0.0289(6) Uani 1 1 d . . .
H8 H 0.5489 -0.0015 -0.1235 0.035 Uiso 1 1 calc R . .
H9 H 0.7087 0.0659 -0.2169 0.035 Uiso 1 1 calc R . .
C10 C 0.6015(4) -0.0721(3) -0.3065(3) 0.0367(7) Uani 1 1 d . . .
H11 H 0.6497 -0.0286 -0.4022 0.044 Uiso 1 1 calc R . .
H10 H 0.6704 -0.1564 -0.2708 0.044 Uiso 1 1 calc R . .
C11 C 0.4396(5) -0.1262(4) -0.3089(4) 0.0467(9) Uani 1 1 d . . .
H14 H 0.3900 -0.1679 -0.2144 0.070 Uiso 1 1 calc R . .
H12 H 0.4507 -0.2013 -0.3637 0.070 Uiso 1 1 calc R . .
H13 H 0.3726 -0.0446 -0.3501 0.070 Uiso 1 1 calc R . .

loop_
_atom_site_aniso_label
_atom_site_aniso_U_11
_atom_site_aniso_U_22
_atom_site_aniso_U_33
_atom_site_aniso_U_23
_atom_site_aniso_U_13
_atom_site_aniso_U_12
Pt1 0.01751(8) 0.01811(8) 0.01601(8) -0.00356(5) -0.00695(5) -0.00171(5)
I1 0.01852(10) 0.03207(11) 0.03238(11) -0.01152(8) -0.00313(7) -0.00535(7)
I2 0.04894(14) 0.04041(13) 0.04158(13) -0.00773(9) -0.02097(10) 0.00714(10)
S1 0.0296(4) 0.0199(3) 0.0227(3) -0.0061(3) -0.0127(3) 0.0020(3)
O1 0.0596(16) 0.0445(14) 0.0348(12) -0.0240(11) -0.0260(11) 0.0220(11)
N1 0.0277(13) 0.0221(12) 0.0223(12) -0.0081(9) -0.0109(10) 0.0035(9)
N2 0.0325(13) 0.0211(12) 0.0225(12) -0.0075(9) -0.0109(10) 0.0030(10)
C1 0.0208(14) 0.0280(15) 0.0207(14) -0.0025(11) -0.0055(11) -0.0036(11)
C2 0.0285(15) 0.0365(17) 0.0202(14) -0.0042(12) -0.0057(12) -0.0014(12)
C3 0.0316(17) 0.0441(19) 0.0282(16) 0.0052(14) -0.0113(13) -0.0026(14)
C4 0.0346(18) 0.0328(17) 0.0412(19) 0.0059(14) -0.0115(15) 0.0057(14)
C5 0.0387(18) 0.0330(17) 0.0384(18) -0.0064(14) -0.0048(14) 0.0079(14)
C6 0.0315(16) 0.0323(16) 0.0240(15) -0.0044(12) -0.0069(12) 0.0017(13)
C7 0.0263(15) 0.0316(15) 0.0213(14) -0.0068(12) -0.0074(11) 0.0006(12)
C8 0.0224(14) 0.0201(13) 0.0190(13) -0.0025(10) -0.0045(11) -0.0035(10)
C9 0.0357(17) 0.0218(14) 0.0307(16) -0.0047(12) -0.0131(13) 0.0038(12)
C10 0.055(2) 0.0237(15) 0.0321(17) -0.0096(13) -0.0084(15) 0.0108(14)
C11 0.075(3) 0.0348(18) 0.0362(19) -0.0118(15) -0.0171(18) -0.0086(17)

loop_
_atom_type_symbol
_atom_type_description
_atom_type_scat_dispersion_real
_atom_type_scat_dispersion_imag
_atom_type_scat_source
C C 0.0033 0.0016 'International Tables Vol C Tables 4.2.6.8 and 6.1.1.4'
H H 0.0000 0.0000 'International Tables Vol C Tables 4.2.6.8 and 6.1.1.4'
N N 0.0061 0.0033 'International Tables Vol C Tables 4.2.6.8 and 6.1.1.4'
O O 0.0106 0.0060 'International Tables Vol C Tables 4.2.6.8 and 6.1.1.4'
S S 0.1246 0.1234 'International Tables Vol C Tables 4.2.6.8 and 6.1.1.4'
I I -0.4742 1.8119 'International Tables Vol C Tables 4.2.6.8 and 6.1.1.4'
Pt Pt -1.7033 8.3905 'International Tables Vol C Tables 4.2.6.8 and 6.1.1.4'

loop_
_geom_angle_atom_site_label_1
_geom_angle_atom_site_label_2
_geom_angle_atom_site_label_3
_geom_angle
_geom_angle_site_symmetry_1
_geom_angle_site_symmetry_3
_geom_angle_publ_flag
S1 Pt1 S1 180.0 . 2_665 ?
S1 Pt1 I1 92.68(3) . . ?
S1 Pt1 I1 87.32(3) 2_665 . ?
S1 Pt1 I1 87.32(3) . 2_665 ?
S1 Pt1 I1 92.68(3) 2_665 2_665 ?
I1 Pt1 I1 180.000(8) . 2_665 ?
C8 S1 Pt1 111.13(10) . . ?
C8 N1 C7 126.2(2) . . ?
C8 N1 H6 116.9 . . ?
C7 N1 H6 116.9 . . ?
C8 N2 C9 123.6(2) . . ?
C8 N2 H7 118.2 . . ?
C9 N2 H7 118.2 . . ?
C6 C1 C2 119.5(3) . . ?
C6 C1 C7 124.0(2) . . ?
C2 C1 C7 116.4(3) . . ?
C3 C2 C1 120.2(3) . . ?
C3 C2 H1 119.9 . . ?
C1 C2 H1 119.9 . . ?
C2 C3 C4 119.9(3) . . ?
C2 C3 H2 120.0 . . ?
C4 C3 H2 120.0 . . ?
C3 C4 C5 120.3(3) . . ?
C3 C4 H3 119.8 . . ?
C5 C4 H3 119.8 . . ?
C4 C5 C6 120.2(3) . . ?
C4 C5 H4 119.9 . . ?
C6 C5 H4 119.9 . . ?
C5 C6 C1 119.9(3) . . ?
C5 C6 H5 120.1 . . ?
C1 C6 H5 120.1 . . ?
O1 C7 N1 121.1(3) . . ?
O1 C7 C1 121.5(2) . . ?
N1 C7 C1 117.4(2) . . ?
N2 C8 N1 118.8(2) . . ?
N2 C8 S1 119.3(2) . . ?
N1 C8 S1 121.9(2) . . ?
N2 C9 C10 110.5(2) . . ?
N2 C9 H8 109.6 . . ?
C10 C9 H8 109.6 . . ?
N2 C9 H9 109.6 . . ?
C10 C9 H9 109.6 . . ?
H8 C9 H9 108.1 . . ?
C11 C10 C9 113.8(3) . . ?
C11 C10 H11 108.8 . . ?
C9 C10 H11 108.8 . . ?
C11 C10 H10 108.8 . . ?
C9 C10 H10 108.8 . . ?
H11 C10 H10 107.7 . . ?
C10 C11 H14 109.5 . . ?
C10 C11 H12 109.5 . . ?
H14 C11 H12 109.5 . . ?
C10 C11 H13 109.5 . . ?
H14 C11 H13 109.5 . . ?
H12 C11 H13 109.5 . . ?

loop_
_geom_bond_atom_site_label_1
_geom_bond_atom_site_label_2
_geom_bond_distance
_geom_bond_site_symmetry_2
_geom_bond_publ_flag
Pt1 S1 2.3082(9) . ?
Pt1 S1 2.3082(9) 2_665 ?
Pt1 I1 2.5967(7) . ?
Pt1 I1 2.5967(7) 2_665 ?
I2 I2 2.7675(8) 2_775 ?
S1 C8 1.700(3) . ?
O1 C7 1.222(3) . ?
N1 C8 1.381(3) . ?
N1 C7 1.387(3) . ?
N1 H6 0.8800 . ?
N2 C8 1.315(3) . ?
N2 C9 1.461(4) . ?
N2 H7 0.8800 . ?
C1 C6 1.387(4) . ?
C1 C2 1.395(4) . ?
C1 C7 1.485(4) . ?
C2 C3 1.379(4) . ?
C2 H1 0.9500 . ?
C3 C4 1.380(5) . ?
C3 H2 0.9500 . ?
C4 C5 1.380(5) . ?
C4 H3 0.9500 . ?
C5 C6 1.384(4) . ?
C5 H4 0.9500 . ?
C6 H5 0.9500 . ?
C9 C10 1.514(4) . ?
C9 H8 0.9900 . ?
C9 H9 0.9900 . ?
C10 C11 1.506(5) . ?
C10 H11 0.9900 . ?
C10 H10 0.9900 . ?
C11 H14 0.9800 . ?
C11 H12 0.9800 . ?
C11 H13 0.9800 . ?

loop_
_geom_torsion_atom_site_label_1
_geom_torsion_atom_site_label_2
_geom_torsion_atom_site_label_3
_geom_torsion_atom_site_label_4
_geom_torsion
_geom_torsion_site_symmetry_1
_geom_torsion_site_symmetry_2
_geom_torsion_site_symmetry_3
_geom_torsion_site_symmetry_4
_geom_torsion_publ_flag
I1 Pt1 S1 C8 66.97(10) . . . . ?
I1 Pt1 S1 C8 -113.03(10) 2_665 . . . ?
C6 C1 C2 C3 1.3(4) . . . . ?
C7 C1 C2 C3 178.7(3) . . . . ?
C1 C2 C3 C4 -0.9(5) . . . . ?
C2 C3 C4 C5 0.3(5) . . . . ?
C3 C4 C5 C6 0.1(5) . . . . ?
C4 C5 C6 C1 0.3(5) . . . . ?
C2 C1 C6 C5 -1.0(4) . . . . ?
C7 C1 C6 C5 -178.1(3) . . . . ?
C8 N1 C7 O1 -5.5(5) . . . . ?
C8 N1 C7 C1 175.4(3) . . . . ?
C6 C1 C7 O1 164.5(3) . . . . ?
C2 C1 C7 O1 -12.8(4) . . . . ?
C6 C1 C7 N1 -16.4(4) . . . . ?
C2 C1 C7 N1 166.3(3) . . . . ?
C9 N2 C8 N1 -179.2(3) . . . . ?
C9 N2 C8 S1 1.8(4) . . . . ?
C7 N1 C8 N2 -0.3(4) . . . . ?
C7 N1 C8 S1 178.7(2) . . . . ?
Pt1 S1 C8 N2 178.42(19) . . . . ?
Pt1 S1 C8 N1 -0.6(3) . . . . ?
C8 N2 C9 C10 177.8(3) . . . . ?
N2 C9 C10 C11 -63.1(4) . . . . ?
